data_4330919
loop_
_publ_author_name
'Daniel L. Reger'
'Andrea E. Pascui'
'Mark D. Smith'
'Julia Jezierska'
'Andrew Ozarowski'

_publ_contact_author_address
;
Department of Chemistry and Biochemistry
University of South Carolina
Columbia, South Carolina 29208
USA
;
_publ_contact_author_email reger@mailbox.sc.edu
_publ_contact_author_fax '1 803 777 9521'
_publ_contact_author_name 'Professor Daniel L. Reger'
_publ_contact_author_phone '1 803 777 2587'
_publ_section_title
;
 Dinuclear Complexes Containing Linear M-F-M [M = Mn(II), Fe(II), Co(II),
 Ni(II), Cu(II), Zn(II), Cd(II)] Bridges: Trends in Structures,
 Antiferromagnetic Superexchange Interactions, and Spectroscopic
 Properties
;
_journal_name_full 'Inorganic Chemistry'
_journal_page_first 11820
_journal_page_last 11836
_journal_paper_doi 10.1021/ic301757g
_journal_volume 51
_journal_year 2012
_chemical_formula_moiety 'C56 H68 Cd2 F N16, 2(C2 H3 N), 3(B F4)'
_chemical_formula_sum 'C60 H74 B3 Cd2 F13 N18'
_chemical_formula_weight 1551.60
_chemical_name_systematic
; 
 ? 
;
_space_group_IT_number 15
_symmetry_cell_setting monoclinic
_symmetry_space_group_name_Hall '-C 2yc'
_symmetry_space_group_name_H-M 'C 1 2/c 1'
_atom_sites_solution_hydrogens geom
_atom_sites_solution_primary direct
_atom_sites_solution_secondary difmap
_audit_creation_method SHELXL-97
_cell_angle_alpha 90.00
_cell_angle_beta 100.8450(10)
_cell_angle_gamma 90.00
_cell_formula_units_Z 4
_cell_length_a 18.0575(8)
_cell_length_b 18.7759(8)
_cell_length_c 20.6046(9)
_cell_measurement_reflns_used 8963
_cell_measurement_temperature 100(2)
_cell_measurement_theta_max 27.884
_cell_measurement_theta_min 2.724
_cell_volume 6861.1(5)
_computing_cell_refinement 'SAINT-Plus Version 6.45 (Bruker, 2001)'
_computing_data_collection 'SMART Version 5.625 (Bruker, 2001)'
_computing_data_reduction 'SAINT-Plus Version 6.45 (Bruker, 2001)'
_computing_molecular_graphics various
_computing_publication_material 'SHELXTL Version 6.14 (Bruker, 2000)'
_computing_structure_refinement 'SHELXL-97 (Sheldrick, 1997)'
_computing_structure_solution 'SHELXS-97 (Sheldrick, 1990)'
_diffrn_ambient_temperature 100(2)
_diffrn_measured_fraction_theta_full 0.999
_diffrn_measured_fraction_theta_max 0.999
_diffrn_measurement_device_type 'Bruker SMART APEX CCD diffractometer'
_diffrn_measurement_method 'omega scans'
_diffrn_radiation_monochromator graphite
_diffrn_radiation_source 'fine-focus sealed tube'
_diffrn_radiation_type MoK\a
_diffrn_radiation_wavelength 0.71073
_diffrn_reflns_av_R_equivalents 0.0302
_diffrn_reflns_av_sigmaI/netI 0.0161
_diffrn_reflns_limit_h_max 23
_diffrn_reflns_limit_h_min -23
_diffrn_reflns_limit_k_max 24
_diffrn_reflns_limit_k_min -24
_diffrn_reflns_limit_l_max 27
_diffrn_reflns_limit_l_min -27
_diffrn_reflns_number 68074
_diffrn_reflns_theta_full 27.92
_diffrn_reflns_theta_max 27.92
_diffrn_reflns_theta_min 1.58
_exptl_absorpt_coefficient_mu 0.708
_exptl_absorpt_correction_T_max 1.0000
_exptl_absorpt_correction_T_min 0.8490
_exptl_absorpt_correction_type multi-scan
_exptl_absorpt_process_details 'SADABS Version 2.05 (Bruker, 2001)'
_exptl_crystal_colour colorless
_exptl_crystal_density_diffrn 1.502
_exptl_crystal_description block
_exptl_crystal_F_000 3152
_exptl_crystal_size_max 0.40
_exptl_crystal_size_mid 0.34
_exptl_crystal_size_min 0.28
_refine_diff_density_max 0.898
_refine_diff_density_min -0.606
_refine_diff_density_rms 0.088
_refine_ls_extinction_method none
_refine_ls_goodness_of_fit_ref 1.079
_refine_ls_hydrogen_treatment constr
_refine_ls_matrix_type full
_refine_ls_number_parameters 444
_refine_ls_number_reflns 8209
_refine_ls_number_restraints 0
_refine_ls_restrained_S_all 1.079
_refine_ls_R_factor_all 0.0388
_refine_ls_R_factor_gt 0.0349
_refine_ls_shift/su_max 0.001
_refine_ls_shift/su_mean 0.000
_refine_ls_structure_factor_coef Fsqd
_refine_ls_weighting_details 'calc w=1/[\s^2^(Fo^2^)+(0.0559P)^2^+14.1290P] where P=(Fo^2^+2Fc^2^)/3'
_refine_ls_weighting_scheme calc
_refine_ls_wR_factor_gt 0.0970
_refine_ls_wR_factor_ref 0.1009
_reflns_number_gt 7421
_reflns_number_total 8209
_reflns_threshold_expression >2sigma(I)
_cod_data_source_file ic301757g_si_001_8.cif
_cod_data_source_block 6
_cod_original_sg_symbol_H-M 'C 2/c'
_cod_database_code 4330919

loop_
_symmetry_equiv_pos_as_xyz
'x, y, z'
'-x, y, -z+1/2'
'x+1/2, y+1/2, z'
'-x+1/2, y+1/2, -z+1/2'
'-x, -y, -z'
'x, -y, z-1/2'
'-x+1/2, -y+1/2, -z'
'x+1/2, -y+1/2, z-1/2'

loop_
_atom_site_label
_atom_site_type_symbol
_atom_site_fract_x
_atom_site_fract_y
_atom_site_fract_z
_atom_site_U_iso_or_equiv
_atom_site_adp_type
_atom_site_occupancy
_atom_site_symmetry_multiplicity
_atom_site_calc_flag
_atom_site_refinement_flags
Cd1 Cd 0.259092(9) 0.363880(8) 0.493396(8) 0.02303(7) Uani 1 1 d .
F1 F 0.2500 0.2500 0.5000 0.0331(4) Uani 1 2 d S
C1 C 0.36627(13) 0.36071(11) 0.37498(12) 0.0261(5) Uani 1 1 d .
H1 H 0.3968 0.3636 0.3393 0.031 Uiso 1 1 calc R
C2 C 0.34295(12) 0.09570(11) 0.38810(10) 0.0219(4) Uani 1 1 d .
H2 H 0.3708 0.0813 0.3526 0.026 Uiso 1 1 calc R
C3 C 0.38942(12) 0.29217(11) 0.41295(11) 0.0234(4) Uani 1 1 d .
C4 C 0.45099(12) 0.29001(12) 0.46491(12) 0.0274(4) Uani 1 1 d .
H4 H 0.4762 0.3328 0.4807 0.033 Uiso 1 1 calc R
C5 C 0.47563(12) 0.22507(13) 0.49381(12) 0.0288(5) Uani 1 1 d .
H5 H 0.5171 0.2237 0.5298 0.035 Uiso 1 1 calc R
C6 C 0.43996(12) 0.16252(12) 0.47024(11) 0.0255(4) Uani 1 1 d .
H6 H 0.4573 0.1183 0.4897 0.031 Uiso 1 1 calc R
C7 C 0.37870(11) 0.16439(11) 0.41810(10) 0.0214(4) Uani 1 1 d .
C8 C 0.35316(11) 0.22910(11) 0.38946(11) 0.0220(4) Uani 1 1 d .
H8 H 0.3111 0.2303 0.3540 0.026 Uiso 1 1 calc R
C11 C 0.41312(13) 0.48628(13) 0.39719(15) 0.0361(6) Uani 1 1 d .
C12 C 0.41179(15) 0.53319(13) 0.44765(16) 0.0428(7) Uani 1 1 d .
H12 H 0.4299 0.5808 0.4503 0.051 Uiso 1 1 calc R
C13 C 0.37869(14) 0.49769(13) 0.49463(15) 0.0384(6) Uani 1 1 d .
C14 C 0.43926(16) 0.49526(15) 0.33293(16) 0.0450(7) Uani 1 1 d .
H14A H 0.4735 0.4562 0.3272 0.068 Uiso 1 1 calc R
H14B H 0.4658 0.5408 0.3329 0.068 Uiso 1 1 calc R
H14C H 0.3956 0.4946 0.2966 0.068 Uiso 1 1 calc R
C15 C 0.36299(17) 0.52628(15) 0.55831(17) 0.0491(8) Uani 1 1 d .
H15A H 0.3556 0.4866 0.5873 0.074 Uiso 1 1 calc R
H15B H 0.3173 0.5557 0.5496 0.074 Uiso 1 1 calc R
H15C H 0.4057 0.5553 0.5798 0.074 Uiso 1 1 calc R
C21 C 0.25857(15) 0.35230(14) 0.27704(12) 0.0318(5) Uani 1 1 d .
C22 C 0.18165(15) 0.34859(15) 0.27131(12) 0.0332(5) Uani 1 1 d .
H22 H 0.1455 0.3430 0.2317 0.040 Uiso 1 1 calc R
C23 C 0.16730(13) 0.35465(12) 0.33555(12) 0.0269(4) Uani 1 1 d .
C24 C 0.30669(18) 0.3477(2) 0.22527(15) 0.0510(8) Uani 1 1 d .
H24A H 0.3293 0.3944 0.2202 0.077 Uiso 1 1 calc R
H24B H 0.2755 0.3333 0.1831 0.077 Uiso 1 1 calc R
H24C H 0.3467 0.3125 0.2387 0.077 Uiso 1 1 calc R
C25 C 0.09284(14) 0.35969(15) 0.35642(14) 0.0369(6) Uani 1 1 d .
H25A H 0.0989 0.3484 0.4035 0.055 Uiso 1 1 calc R
H25B H 0.0576 0.3259 0.3308 0.055 Uiso 1 1 calc R
H25C H 0.0730 0.4082 0.3486 0.055 Uiso 1 1 calc R
C31 C 0.38242(12) -0.02720(11) 0.43099(11) 0.0253(4) Uani 1 1 d .
C32 C 0.37166(13) -0.06502(12) 0.48538(12) 0.0289(5) Uani 1 1 d .
H32 H 0.3873 -0.1125 0.4963 0.035 Uiso 1 1 calc R
C33 C 0.33304(12) -0.01981(12) 0.52171(11) 0.0257(4) Uani 1 1 d .
C34 C 0.42182(15) -0.04640(13) 0.37600(13) 0.0343(5) Uani 1 1 d .
H34A H 0.3880 -0.0382 0.3336 0.051 Uiso 1 1 calc R
H34B H 0.4363 -0.0967 0.3797 0.051 Uiso 1 1 calc R
H34C H 0.4670 -0.0169 0.3786 0.051 Uiso 1 1 calc R
C35 C 0.30673(15) -0.03665(13) 0.58469(12) 0.0328(5) Uani 1 1 d .
H35A H 0.3504 -0.0409 0.6208 0.049 Uiso 1 1 calc R
H35B H 0.2788 -0.0817 0.5798 0.049 Uiso 1 1 calc R
H35C H 0.2737 0.0016 0.5947 0.049 Uiso 1 1 calc R
C41 C 0.23306(14) 0.10254(12) 0.29164(11) 0.0282(5) Uani 1 1 d .
C42 C 0.16019(15) 0.12719(13) 0.28593(13) 0.0324(5) Uani 1 1 d .
H42 H 0.1236 0.1316 0.2464 0.039 Uiso 1 1 calc R
C43 C 0.15086(14) 0.14440(12) 0.35005(13) 0.0291(5) Uani 1 1 d .
C44 C 0.27392(16) 0.07584(16) 0.24001(12) 0.0396(6) Uani 1 1 d .
H44A H 0.3218 0.1013 0.2434 0.059 Uiso 1 1 calc R
H44B H 0.2430 0.0839 0.1962 0.059 Uiso 1 1 calc R
H44C H 0.2838 0.0248 0.2465 0.059 Uiso 1 1 calc R
C45 C 0.08229(15) 0.17025(16) 0.37329(15) 0.0410(6) Uani 1 1 d .
H45A H 0.0586 0.1305 0.3924 0.061 Uiso 1 1 calc R
H45B H 0.0466 0.1900 0.3359 0.061 Uiso 1 1 calc R
H45C H 0.0966 0.2073 0.4068 0.061 Uiso 1 1 calc R
N11 N 0.36062(11) 0.43070(10) 0.47479(11) 0.0312(4) Uani 1 1 d .
N12 N 0.38310(11) 0.42435(10) 0.41507(11) 0.0296(4) Uani 1 1 d .
N21 N 0.23152(11) 0.35986(10) 0.37932(10) 0.0239(4) Uani 1 1 d .
N22 N 0.28732(11) 0.35991(9) 0.34232(10) 0.0243(4) Uani 1 1 d .
N31 N 0.32053(11) 0.04353(10) 0.49190(9) 0.0240(4) Uani 1 1 d .
N32 N 0.35091(10) 0.03785(9) 0.43584(9) 0.0220(3) Uani 1 1 d .
N41 N 0.21451(11) 0.13231(10) 0.39335(10) 0.0249(4) Uani 1 1 d .
N42 N 0.26419(10) 0.10559(9) 0.35688(9) 0.0223(3) Uani 1 1 d .
B1 B 0.14910(18) 0.22036(18) 0.10840(17) 0.0401(7) Uani 1 1 d .
F11 F 0.09558(11) 0.18265(12) 0.13207(10) 0.0581(5) Uani 1 1 d .
F12 F 0.21953(11) 0.20432(13) 0.14418(13) 0.0745(7) Uani 1 1 d .
F13 F 0.14338(14) 0.20133(13) 0.04158(11) 0.0711(6) Uani 1 1 d .
F14 F 0.13631(14) 0.29242(10) 0.11144(11) 0.0701(7) Uani 1 1 d .
B2 B 0.0000 0.5636(3) 0.2500 0.0414(10) Uani 1 2 d S
F21 F 0.03170(15) 0.60463(13) 0.20741(13) 0.0842(8) Uani 1 1 d .
F22 F 0.05471(12) 0.52071(17) 0.28343(13) 0.0894(9) Uani 1 1 d .
C51 C 0.56201(18) 0.28331(18) 0.35584(18) 0.0514(8) Uani 1 1 d .
C52 C 0.6030(2) 0.2193(2) 0.3803(2) 0.0686(11) Uani 1 1 d .
H52A H 0.6397 0.2079 0.3523 0.103 Uiso 1 1 calc R
H52B H 0.5676 0.1796 0.3792 0.103 Uiso 1 1 calc R
H52C H 0.6295 0.2270 0.4258 0.103 Uiso 1 1 calc R
N51 N 0.53030(17) 0.33424(17) 0.33757(17) 0.0588(8) Uani 1 1 d .

loop_
_atom_site_aniso_label
_atom_site_aniso_U_11
_atom_site_aniso_U_22
_atom_site_aniso_U_33
_atom_site_aniso_U_23
_atom_site_aniso_U_13
_atom_site_aniso_U_12
Cd1 0.02521(10) 0.02131(9) 0.02262(10) -0.00389(5) 0.00459(6) 0.00444(5)
F1 0.0494(12) 0.0218(9) 0.0304(10) -0.0042(7) 0.0137(9) 0.0024(8)
C1 0.0236(10) 0.0215(10) 0.0344(12) 0.0029(8) 0.0083(9) 0.0025(8)
C2 0.0253(10) 0.0204(9) 0.0201(9) -0.0005(7) 0.0048(8) 0.0043(8)
C3 0.0212(9) 0.0216(10) 0.0288(11) 0.0011(8) 0.0085(8) 0.0034(8)
C4 0.0225(10) 0.0240(10) 0.0354(12) -0.0046(9) 0.0048(9) 0.0007(8)
C5 0.0225(10) 0.0306(11) 0.0314(12) -0.0019(9) 0.0003(8) 0.0041(9)
C6 0.0253(10) 0.0241(10) 0.0273(11) 0.0009(8) 0.0049(8) 0.0059(8)
C7 0.0219(9) 0.0201(9) 0.0231(10) -0.0016(8) 0.0066(8) 0.0021(7)
C8 0.0207(9) 0.0219(9) 0.0235(10) 0.0000(8) 0.0046(8) 0.0033(7)
C11 0.0251(10) 0.0229(11) 0.0566(16) 0.0092(11) -0.0019(10) -0.0014(9)
C12 0.0312(12) 0.0216(11) 0.069(2) 0.0006(12) -0.0070(12) -0.0022(9)
C13 0.0278(11) 0.0231(11) 0.0590(17) -0.0089(11) -0.0052(11) 0.0026(9)
C14 0.0373(13) 0.0338(14) 0.0620(19) 0.0185(13) 0.0042(12) -0.0062(11)
C15 0.0428(15) 0.0323(13) 0.066(2) -0.0223(13) -0.0055(14) 0.0021(11)
C21 0.0344(12) 0.0363(12) 0.0260(11) 0.0045(9) 0.0086(9) 0.0035(10)
C22 0.0326(12) 0.0429(13) 0.0233(11) 0.0027(10) 0.0036(9) 0.0019(10)
C23 0.0256(10) 0.0290(11) 0.0259(11) 0.0014(8) 0.0048(9) 0.0053(8)
C24 0.0455(16) 0.079(2) 0.0330(14) 0.0006(14) 0.0194(13) -0.0024(15)
C25 0.0242(11) 0.0521(16) 0.0350(13) -0.0025(11) 0.0073(10) 0.0048(10)
C31 0.0262(10) 0.0202(10) 0.0301(11) -0.0023(8) 0.0072(8) 0.0042(8)
C32 0.0318(11) 0.0226(10) 0.0338(12) 0.0039(9) 0.0094(9) 0.0073(9)
C33 0.0254(10) 0.0243(10) 0.0273(11) 0.0028(8) 0.0048(8) 0.0052(8)
C34 0.0435(13) 0.0241(11) 0.0395(14) -0.0023(9) 0.0186(11) 0.0091(10)
C35 0.0379(12) 0.0317(12) 0.0314(12) 0.0082(9) 0.0133(10) 0.0095(10)
C41 0.0360(12) 0.0239(10) 0.0230(10) -0.0026(8) 0.0009(9) 0.0038(9)
C42 0.0355(12) 0.0310(12) 0.0272(12) -0.0064(9) -0.0036(10) 0.0062(9)
C43 0.0286(11) 0.0260(11) 0.0302(12) -0.0059(9) -0.0010(9) 0.0046(8)
C44 0.0489(15) 0.0469(15) 0.0221(11) -0.0050(10) 0.0044(10) 0.0128(12)
C45 0.0293(12) 0.0470(16) 0.0436(15) -0.0100(12) -0.0011(11) 0.0139(11)
N11 0.0273(9) 0.0221(9) 0.0429(12) -0.0064(8) 0.0031(8) 0.0018(7)
N12 0.0256(9) 0.0203(9) 0.0428(12) 0.0019(8) 0.0058(8) 0.0008(7)
N21 0.0223(9) 0.0257(9) 0.0247(9) -0.0001(7) 0.0073(7) 0.0055(7)
N22 0.0239(9) 0.0233(9) 0.0272(10) 0.0026(7) 0.0088(7) 0.0041(7)
N31 0.0286(9) 0.0234(9) 0.0213(9) 0.0008(7) 0.0076(7) 0.0050(7)
N32 0.0261(8) 0.0186(8) 0.0223(9) -0.0013(7) 0.0070(7) 0.0044(7)
N41 0.0243(9) 0.0240(9) 0.0255(10) -0.0056(7) 0.0025(7) 0.0043(7)
N42 0.0248(8) 0.0204(8) 0.0216(8) -0.0035(7) 0.0040(7) 0.0026(7)
B1 0.0352(14) 0.0365(15) 0.0461(17) 0.0067(13) 0.0015(13) 0.0018(12)
F11 0.0453(10) 0.0697(13) 0.0607(12) -0.0001(10) 0.0136(9) -0.0140(9)
F12 0.0352(9) 0.0780(15) 0.1026(18) 0.0362(13) -0.0067(10) 0.0004(9)
F13 0.0873(16) 0.0752(15) 0.0550(13) -0.0062(11) 0.0241(11) -0.0020(12)
F14 0.0934(16) 0.0334(9) 0.0659(13) -0.0034(9) -0.0301(12) 0.0089(10)
B2 0.037(2) 0.057(3) 0.032(2) 0.000 0.0083(17) 0.000
F21 0.1042(18) 0.0768(16) 0.0921(17) 0.0419(14) 0.0711(15) 0.0398(14)
F22 0.0439(11) 0.134(2) 0.0844(17) 0.0612(17) -0.0040(11) -0.0013(13)
C51 0.0459(16) 0.0491(18) 0.066(2) 0.0072(15) 0.0286(15) 0.0026(14)
C52 0.062(2) 0.049(2) 0.104(3) 0.018(2) 0.039(2) 0.0103(17)
N51 0.0533(16) 0.0571(17) 0.075(2) 0.0140(15) 0.0337(15) 0.0130(14)

loop_
_atom_type_symbol
_atom_type_description
_atom_type_scat_dispersion_real
_atom_type_scat_dispersion_imag
_atom_type_scat_source
C C 0.0033 0.0016 'International Tables Vol C Tables 4.2.6.8 and 6.1.1.4'
H H 0.0000 0.0000 'International Tables Vol C Tables 4.2.6.8 and 6.1.1.4'
B B 0.0013 0.0007 'International Tables Vol C Tables 4.2.6.8 and 6.1.1.4'
N N 0.0061 0.0033 'International Tables Vol C Tables 4.2.6.8 and 6.1.1.4'
F F 0.0171 0.0103 'International Tables Vol C Tables 4.2.6.8 and 6.1.1.4'
Cd Cd -0.8075 1.2024 'International Tables Vol C Tables 4.2.6.8 and 6.1.1.4'

loop_
_geom_angle_atom_site_label_1
_geom_angle_atom_site_label_2
_geom_angle_atom_site_label_3
_geom_angle
_geom_angle_site_symmetry_1
_geom_angle_site_symmetry_3
F1 Cd1 N41 88.30(5) . 7_556
F1 Cd1 N21 91.58(5) . .
N41 Cd1 N21 179.55(7) 7_556 .
F1 Cd1 N31 133.04(5) . 7_556
N41 Cd1 N31 81.87(6) 7_556 7_556
N21 Cd1 N31 97.91(6) . 7_556
F1 Cd1 N11 128.48(5) . .
N41 Cd1 N11 97.60(7) 7_556 .
N21 Cd1 N11 82.81(7) . .
N31 Cd1 N11 98.38(7) 7_556 .
Cd1 F1 Cd1 180.0 . 7_556
N12 C1 N22 110.68(17) . .
N12 C1 C3 113.3(2) . .
N22 C1 C3 112.24(18) . .
N12 C1 H1 106.7 . .
N22 C1 H1 106.7 . .
C3 C1 H1 106.7 . .
N32 C2 N42 110.95(17) . .
N32 C2 C7 112.21(17) . .
N42 C2 C7 112.05(16) . .
N32 C2 H2 107.1 . .
N42 C2 H2 107.1 . .
C7 C2 H2 107.1 . .
C4 C3 C8 119.8(2) . .
C4 C3 C1 121.5(2) . .
C8 C3 C1 118.3(2) . .
C3 C4 C5 119.9(2) . .
C3 C4 H4 120.0 . .
C5 C4 H4 120.0 . .
C6 C5 C4 120.2(2) . .
C6 C5 H5 119.9 . .
C4 C5 H5 119.9 . .
C5 C6 C7 120.0(2) . .
C5 C6 H6 120.0 . .
C7 C6 H6 120.0 . .
C6 C7 C8 120.1(2) . .
C6 C7 C2 120.54(19) . .
C8 C7 C2 119.14(18) . .
C7 C8 C3 119.9(2) . .
C7 C8 H8 120.1 . .
C3 C8 H8 120.1 . .
N12 C11 C12 106.2(3) . .
N12 C11 C14 122.9(2) . .
C12 C11 C14 130.9(2) . .
C11 C12 C13 106.9(2) . .
C11 C12 H12 126.6 . .
C13 C12 H12 126.6 . .
N11 C13 C12 110.3(3) . .
N11 C13 C15 121.9(3) . .
C12 C13 C15 127.8(2) . .
C11 C14 H14A 109.5 . .
C11 C14 H14B 109.5 . .
H14A C14 H14B 109.5 . .
C11 C14 H14C 109.5 . .
H14A C14 H14C 109.5 . .
H14B C14 H14C 109.5 . .
C13 C15 H15A 109.5 . .
C13 C15 H15B 109.5 . .
H15A C15 H15B 109.5 . .
C13 C15 H15C 109.5 . .
H15A C15 H15C 109.5 . .
H15B C15 H15C 109.5 . .
N22 C21 C22 106.4(2) . .
N22 C21 C24 123.2(2) . .
C22 C21 C24 130.4(3) . .
C21 C22 C23 106.2(2) . .
C21 C22 H22 126.9 . .
C23 C22 H22 126.9 . .
N21 C23 C22 110.7(2) . .
N21 C23 C25 121.2(2) . .
C22 C23 C25 128.0(2) . .
C21 C24 H24A 109.5 . .
C21 C24 H24B 109.5 . .
H24A C24 H24B 109.5 . .
C21 C24 H24C 109.5 . .
H24A C24 H24C 109.5 . .
H24B C24 H24C 109.5 . .
C23 C25 H25A 109.5 . .
C23 C25 H25B 109.5 . .
H25A C25 H25B 109.5 . .
C23 C25 H25C 109.5 . .
H25A C25 H25C 109.5 . .
H25B C25 H25C 109.5 . .
N32 C31 C32 106.25(19) . .
N32 C31 C34 122.6(2) . .
C32 C31 C34 131.1(2) . .
C31 C32 C33 106.5(2) . .
C31 C32 H32 126.7 . .
C33 C32 H32 126.7 . .
N31 C33 C32 110.6(2) . .
N31 C33 C35 122.1(2) . .
C32 C33 C35 127.3(2) . .
C31 C34 H34A 109.5 . .
C31 C34 H34B 109.5 . .
H34A C34 H34B 109.5 . .
C31 C34 H34C 109.5 . .
H34A C34 H34C 109.5 . .
H34B C34 H34C 109.5 . .
C33 C35 H35A 109.5 . .
C33 C35 H35B 109.5 . .
H35A C35 H35B 109.5 . .
C33 C35 H35C 109.5 . .
H35A C35 H35C 109.5 . .
H35B C35 H35C 109.5 . .
N42 C41 C42 106.3(2) . .
N42 C41 C44 123.5(2) . .
C42 C41 C44 130.1(2) . .
C41 C42 C43 106.2(2) . .
C41 C42 H42 126.9 . .
C43 C42 H42 126.9 . .
N41 C43 C42 110.5(2) . .
N41 C43 C45 120.2(2) . .
C42 C43 C45 129.3(2) . .
C41 C44 H44A 109.5 . .
C41 C44 H44B 109.5 . .
H44A C44 H44B 109.5 . .
C41 C44 H44C 109.5 . .
H44A C44 H44C 109.5 . .
H44B C44 H44C 109.5 . .
C43 C45 H45A 109.5 . .
C43 C45 H45B 109.5 . .
H45A C45 H45B 109.5 . .
C43 C45 H45C 109.5 . .
H45A C45 H45C 109.5 . .
H45B C45 H45C 109.5 . .
C13 N11 N12 105.0(2) . .
C13 N11 Cd1 127.75(18) . .
N12 N11 Cd1 118.64(14) . .
C11 N12 N11 111.6(2) . .
C11 N12 C1 126.8(2) . .
N11 N12 C1 121.09(19) . .
C23 N21 N22 105.10(19) . .
C23 N21 Cd1 133.21(16) . .
N22 N21 Cd1 121.64(14) . .
C21 N22 N21 111.52(19) . .
C21 N22 C1 128.2(2) . .
N21 N22 C1 119.99(19) . .
C33 N31 N32 104.92(17) . .
C33 N31 Cd1 131.58(15) . 7_556
N32 N31 Cd1 121.69(13) . 7_556
C31 N32 N31 111.76(18) . .
C31 N32 C2 127.65(18) . .
N31 N32 C2 120.46(16) . .
C43 N41 N42 105.43(19) . .
C43 N41 Cd1 131.50(17) . 7_556
N42 N41 Cd1 122.52(14) . 7_556
C41 N42 N41 111.53(18) . .
C41 N42 C2 128.26(19) . .
N41 N42 C2 119.34(17) . .
F11 B1 F14 111.0(3) . .
F11 B1 F12 109.9(3) . .
F14 B1 F12 109.7(3) . .
F11 B1 F13 107.0(3) . .
F14 B1 F13 108.2(3) . .
F12 B1 F13 111.0(3) . .
F22 B2 F22 107.2(4) . 2
F22 B2 F21 107.84(14) . .
F22 B2 F21 111.11(19) 2 .
F22 B2 F21 111.11(19) . 2
F22 B2 F21 107.83(14) 2 2
F21 B2 F21 111.7(4) . 2
N51 C51 C52 178.9(5) . .
C51 C52 H52A 109.5 . .
C51 C52 H52B 109.5 . .
H52A C52 H52B 109.5 . .
C51 C52 H52C 109.5 . .
H52A C52 H52C 109.5 . .
H52B C52 H52C 109.5 . .

loop_
_geom_bond_atom_site_label_1
_geom_bond_atom_site_label_2
_geom_bond_distance
_geom_bond_site_symmetry_2
Cd1 F1 2.15077(18) .
Cd1 N41 2.293(2) 7_556
Cd1 N21 2.310(2) .
Cd1 N31 2.3121(18) 7_556
Cd1 N11 2.312(2) .
F1 Cd1 2.15080(17) 7_556
C1 N12 1.452(3) .
C1 N22 1.458(3) .
C1 C3 1.523(3) .
C1 H1 1.0000 .
C2 N32 1.454(3) .
C2 N42 1.458(3) .
C2 C7 1.521(3) .
C2 H2 1.0000 .
C3 C4 1.391(3) .
C3 C8 1.395(3) .
C4 C5 1.393(3) .
C4 H4 0.9500 .
C5 C6 1.383(3) .
C5 H5 0.9500 .
C6 C7 1.390(3) .
C6 H6 0.9500 .
C7 C8 1.391(3) .
C8 H8 0.9500 .
C11 N12 1.363(3) .
C11 C12 1.366(4) .
C11 C14 1.496(4) .
C12 C13 1.399(4) .
C12 H12 0.9500 .
C13 N11 1.344(3) .
C13 C15 1.493(4) .
C14 H14A 0.9800 .
C14 H14B 0.9800 .
C14 H14C 0.9800 .
C15 H15A 0.9800 .
C15 H15B 0.9800 .
C15 H15C 0.9800 .
C21 N22 1.355(3) .
C21 C22 1.373(4) .
C21 C24 1.500(4) .
C22 C23 1.400(3) .
C22 H22 0.9500 .
C23 N21 1.332(3) .
C23 C25 1.490(3) .
C24 H24A 0.9800 .
C24 H24B 0.9800 .
C24 H24C 0.9800 .
C25 H25A 0.9800 .
C25 H25B 0.9800 .
C25 H25C 0.9800 .
C31 N32 1.359(3) .
C31 C32 1.371(3) .
C31 C34 1.491(3) .
C32 C33 1.401(3) .
C32 H32 0.9500 .
C33 N31 1.338(3) .
C33 C35 1.497(3) .
C34 H34A 0.9800 .
C34 H34B 0.9800 .
C34 H34C 0.9800 .
C35 H35A 0.9800 .
C35 H35B 0.9800 .
C35 H35C 0.9800 .
C41 N42 1.357(3) .
C41 C42 1.379(3) .
C41 C44 1.491(3) .
C42 C43 1.401(4) .
C42 H42 0.9500 .
C43 N41 1.335(3) .
C43 C45 1.491(4) .
C44 H44A 0.9800 .
C44 H44B 0.9800 .
C44 H44C 0.9800 .
C45 H45A 0.9800 .
C45 H45B 0.9800 .
C45 H45C 0.9800 .
N11 N12 1.372(3) .
N21 N22 1.373(3) .
N31 N32 1.373(3) .
N31 Cd1 2.3120(18) 7_556
N41 N42 1.369(3) .
N41 Cd1 2.293(2) 7_556
B1 F11 1.360(4) .
B1 F14 1.376(4) .
B1 F12 1.378(3) .
B1 F13 1.407(4) .
B2 F22 1.358(4) .
B2 F22 1.358(4) 2
B2 F21 1.371(4) .
B2 F21 1.371(4) 2
C51 N51 1.142(4) .
C51 C52 1.452(5) .
C52 H52A 0.9800 .
C52 H52B 0.9800 .
C52 H52C 0.9800 .

loop_
_geom_torsion_atom_site_label_1
_geom_torsion_atom_site_label_2
_geom_torsion_atom_site_label_3
_geom_torsion_atom_site_label_4
_geom_torsion
_geom_torsion_site_symmetry_1
_geom_torsion_site_symmetry_4
N12 C1 C3 C4 -31.0(3) . .
N22 C1 C3 C4 -157.2(2) . .
N12 C1 C3 C8 156.71(19) . .
N22 C1 C3 C8 30.5(3) . .
C8 C3 C4 C5 -0.8(3) . .
C1 C3 C4 C5 -173.0(2) . .
C3 C4 C5 C6 1.2(4) . .
C4 C5 C6 C7 -0.8(4) . .
C5 C6 C7 C8 0.1(3) . .
C5 C6 C7 C2 175.1(2) . .
N32 C2 C7 C6 29.1(3) . .
N42 C2 C7 C6 154.69(19) . .
N32 C2 C7 C8 -155.86(18) . .
N42 C2 C7 C8 -30.3(3) . .
C6 C7 C8 C3 0.3(3) . .
C2 C7 C8 C3 -174.73(19) . .
C4 C3 C8 C7 0.0(3) . .
C1 C3 C8 C7 172.46(19) . .
N12 C11 C12 C13 -1.4(3) . .
C14 C11 C12 C13 177.6(3) . .
C11 C12 C13 N11 0.6(3) . .
C11 C12 C13 C15 -178.8(2) . .
N22 C21 C22 C23 0.2(3) . .
C24 C21 C22 C23 178.9(3) . .
C21 C22 C23 N21 -1.6(3) . .
C21 C22 C23 C25 174.6(2) . .
N32 C31 C32 C33 0.0(3) . .
C34 C31 C32 C33 177.9(2) . .
C31 C32 C33 N31 -0.4(3) . .
C31 C32 C33 C35 178.7(2) . .
N42 C41 C42 C43 0.0(3) . .
C44 C41 C42 C43 179.1(3) . .
C41 C42 C43 N41 0.9(3) . .
C41 C42 C43 C45 -176.9(3) . .
C12 C13 N11 N12 0.3(3) . .
C15 C13 N11 N12 179.8(2) . .
C12 C13 N11 Cd1 -146.23(19) . .
C15 C13 N11 Cd1 33.2(3) . .
F1 Cd1 N11 C13 -152.19(19) . .
N41 Cd1 N11 C13 -58.3(2) 7_556 .
N21 Cd1 N11 C13 121.5(2) . .
N31 Cd1 N11 C13 24.5(2) 7_556 .
F1 Cd1 N11 N12 65.13(17) . .
N41 Cd1 N11 N12 159.02(15) 7_556 .
N21 Cd1 N11 N12 -21.15(15) . .
N31 Cd1 N11 N12 -118.14(16) 7_556 .
C12 C11 N12 N11 1.7(3) . .
C14 C11 N12 N11 -177.4(2) . .
C12 C11 N12 C1 174.0(2) . .
C14 C11 N12 C1 -5.0(4) . .
C13 N11 N12 C11 -1.2(3) . .
Cd1 N11 N12 C11 149.00(16) . .
C13 N11 N12 C1 -174.1(2) . .
Cd1 N11 N12 C1 -23.9(3) . .
N22 C1 N12 C11 -95.9(3) . .
C3 C1 N12 C11 137.1(2) . .
N22 C1 N12 N11 75.8(3) . .
C3 C1 N12 N11 -51.2(3) . .
C22 C23 N21 N22 2.3(3) . .
C25 C23 N21 N22 -174.3(2) . .
C22 C23 N21 Cd1 -175.22(17) . .
C25 C23 N21 Cd1 8.2(3) . .
F1 Cd1 N21 C23 80.8(2) . .
N31 Cd1 N21 C23 -53.1(2) 7_556 .
N11 Cd1 N21 C23 -150.6(2) . .
F1 Cd1 N21 N22 -96.35(15) . .
N31 Cd1 N21 N22 129.77(15) 7_556 .
N11 Cd1 N21 N22 32.26(15) . .
C22 C21 N22 N21 1.2(3) . .
C24 C21 N22 N21 -177.6(3) . .
C22 C21 N22 C1 174.7(2) . .
C24 C21 N22 C1 -4.1(4) . .
C23 N21 N22 C21 -2.2(2) . .
Cd1 N21 N22 C21 175.69(15) . .
C23 N21 N22 C1 -176.30(18) . .
Cd1 N21 N22 C1 1.6(2) . .
N12 C1 N22 C21 126.1(2) . .
C3 C1 N22 C21 -106.2(3) . .
N12 C1 N22 N21 -60.8(2) . .
C3 C1 N22 N21 66.8(2) . .
C32 C33 N31 N32 0.6(2) . .
C35 C33 N31 N32 -178.6(2) . .
C32 C33 N31 Cd1 165.04(16) . 7_556
C35 C33 N31 Cd1 -14.1(3) . 7_556
C32 C31 N32 N31 0.4(3) . .
C34 C31 N32 N31 -177.7(2) . .
C32 C31 N32 C2 -175.4(2) . .
C34 C31 N32 C2 6.4(4) . .
C33 N31 N32 C31 -0.6(2) . .
Cd1 N31 N32 C31 -166.99(14) 7_556 .
C33 N31 N32 C2 175.55(18) . .
Cd1 N31 N32 C2 9.2(3) 7_556 .
N42 C2 N32 C31 109.8(2) . .
C7 C2 N32 C31 -124.0(2) . .
N42 C2 N32 N31 -65.7(2) . .
C7 C2 N32 N31 60.5(2) . .
C42 C43 N41 N42 -1.4(3) . .
C45 C43 N41 N42 176.6(2) . .
C42 C43 N41 Cd1 -172.92(16) . 7_556
C45 C43 N41 Cd1 5.1(3) . 7_556
C42 C41 N42 N41 -0.9(3) . .
C44 C41 N42 N41 179.9(2) . .
C42 C41 N42 C2 -170.0(2) . .
C44 C41 N42 C2 10.8(4) . .
C43 N41 N42 C41 1.5(2) . .
Cd1 N41 N42 C41 173.92(15) 7_556 .
C43 N41 N42 C2 171.67(19) . .
Cd1 N41 N42 C2 -15.9(2) 7_556 .
N32 C2 N42 C41 -121.9(2) . .
C7 C2 N42 C41 111.9(2) . .
N32 C2 N42 N41 69.8(2) . .
C7 C2 N42 N41 -56.5(2) . .
